data_4123030
loop_
_publ_author_name
'Kumar, Puneet'
'Thakur, Ashish'
'Hong, Xin'
'Houk, K. N.'
'Louie, Janis'

_publ_section_title
;
 Ni(NHC)]-Catalyzed Cycloaddition of Diynes and Tropone: Apparent Enone
 Cycloaddition Involving an 8\p Insertion.
;
_journal_name_full 'Journal of the American Chemical Society'
_journal_page_first 141205115205004
_journal_paper_doi 10.1021/ja5105206
_journal_year 2014
_chemical_formula_moiety 'C29 H26 Br N O4 S'
_chemical_formula_sum 'C29 H26 Br N O4 S'
_chemical_formula_weight 564.48
_chemical_name_systematic
; 
 ? 
;
_space_group_IT_number 2
_symmetry_cell_setting triclinic
_symmetry_space_group_name_Hall '-P 1'
_symmetry_space_group_name_H-M 'P -1'
_atom_sites_solution_hydrogens geom
_atom_sites_solution_primary direct
_atom_sites_solution_secondary difmap
_audit_creation_method SHELXL-97
_cell_angle_alpha 95.2769(8)
_cell_angle_beta 111.3317(10)
_cell_angle_gamma 110.8436(9)
_cell_formula_units_Z 2
_cell_length_a 10.7009(1)
_cell_length_b 11.9592(2)
_cell_length_c 12.0410(2)
_cell_measurement_reflns_used 5817
_cell_measurement_temperature 150(1)
_cell_measurement_theta_max 27.485
_cell_measurement_theta_min 1.018
_cell_volume 1297.32(4)
_computing_cell_refinement DENZO-SMN
_computing_data_collection 'Nonius COLLECT'
_computing_data_reduction DENZO-SMN
_computing_molecular_graphics 'WinGX, Ortep3'
_computing_structure_refinement 'SHELXL-97 (Sheldrick, 1997)'
_computing_structure_solution SIR97
_diffrn_ambient_temperature 150(1)
_diffrn_measured_fraction_theta_full 0.994
_diffrn_measured_fraction_theta_max 0.994
_diffrn_measurement_device_type 'Nonius KappaCCD Diffractometer'
_diffrn_measurement_method 'Phi and Omega scan'
_diffrn_radiation_monochromator graphite
_diffrn_radiation_source 'fine-focus sealed tube'
_diffrn_radiation_type MoK\a
_diffrn_radiation_wavelength 0.71073
_diffrn_reflns_av_R_equivalents 0.0191
_diffrn_reflns_av_sigmaI/netI 0.0314
_diffrn_reflns_limit_h_max 13
_diffrn_reflns_limit_h_min -13
_diffrn_reflns_limit_k_max 15
_diffrn_reflns_limit_k_min -15
_diffrn_reflns_limit_l_max 15
_diffrn_reflns_limit_l_min -15
_diffrn_reflns_number 11304
_diffrn_reflns_theta_full 27.53
_diffrn_reflns_theta_max 27.53
_diffrn_reflns_theta_min 2.23
_exptl_absorpt_coefficient_mu 1.701
_exptl_absorpt_correction_T_max 0.7273
_exptl_absorpt_correction_T_min 0.5495
_exptl_absorpt_correction_type multi-scan
_exptl_absorpt_process_details 'DENZO-SMN (Otwinowski & Minor, 1997)'
_exptl_crystal_colour colorless
_exptl_crystal_density_diffrn 1.445
_exptl_crystal_density_method 'not measured'
_exptl_crystal_description prism
_exptl_crystal_F_000 580
_exptl_crystal_size_max 0.40
_exptl_crystal_size_mid 0.28
_exptl_crystal_size_min 0.20
_refine_diff_density_max 0.454
_refine_diff_density_min -0.602
_refine_diff_density_rms 0.058
_refine_ls_extinction_method none
_refine_ls_goodness_of_fit_ref 1.023
_refine_ls_hydrogen_treatment constr
_refine_ls_matrix_type full
_refine_ls_number_parameters 328
_refine_ls_number_reflns 5941
_refine_ls_number_restraints 0
_refine_ls_restrained_S_all 1.023
_refine_ls_R_factor_all 0.0483
_refine_ls_R_factor_gt 0.0347
_refine_ls_shift/su_max 0.000
_refine_ls_shift/su_mean 0.000
_refine_ls_structure_factor_coef Fsqd
_refine_ls_weighting_details 'calc w=1/[\s^2^(Fo^2^)+(0.0435P)^2^+0.7754P] where P=(Fo^2^+2Fc^2^)/3'
_refine_ls_weighting_scheme calc
_refine_ls_wR_factor_gt 0.0854
_refine_ls_wR_factor_ref 0.0920
_reflns_number_gt 4854
_reflns_number_total 5941
_reflns_threshold_expression >2sigma(I)
_cod_data_source_file ja5105206_si_003.cif
_cod_data_source_block jl048
_cod_depositor_comments
;
The following automatic conversions were performed:

'_exptl_absorpt_correction_type' value 'Multi-scan' changed to
'multi-scan' according to
/home/saulius/struct/COD-crude-data--automatic-downloads/rss-feeds/ACS/lib/dictionaries/cif_core.dic
dictionary named 'cif_core.dic' version 2.4.2 from 2011-04-26.

Automatic conversion script
Id: cif_fix_values 2935 2014-11-11 08:27:57Z andrius 
;
_cod_original_cell_volume 1297.32(3)
_cod_database_code 4123030

loop_
_symmetry_equiv_pos_as_xyz
'x, y, z'
'-x, -y, -z'

loop_
_atom_site_label
_atom_site_type_symbol
_atom_site_fract_x
_atom_site_fract_y
_atom_site_fract_z
_atom_site_U_iso_or_equiv
_atom_site_adp_type
_atom_site_occupancy
_atom_site_symmetry_multiplicity
_atom_site_calc_flag
_atom_site_refinement_flags
Br1 Br 0.63409(3) 0.74592(2) -0.09396(3) 0.04749(10) Uani 1 1 d .
S1 S 0.39981(5) 0.21465(5) 0.52722(4) 0.02515(11) Uani 1 1 d .
O1 O 0.38141(16) 0.10086(15) 0.56307(13) 0.0334(3) Uani 1 1 d .
O2 O 0.42532(16) 0.32198(15) 0.61110(13) 0.0362(4) Uani 1 1 d .
O3 O 0.00621(15) 0.35097(12) -0.07399(13) 0.0264(3) Uani 1 1 d .
O4 O 0.0376(2) 0.21343(17) -0.1869(2) 0.0713(7) Uani 1 1 d .
N1 N 0.24965(17) 0.18573(14) 0.40556(14) 0.0220(3) Uani 1 1 d .
C1 C 0.2388(2) 0.28931(17) 0.35112(17) 0.0229(4) Uani 1 1 d .
H1A H 0.3296 0.3360 0.3413 0.027 Uiso 1 1 calc R
H1B H 0.2218 0.3466 0.4026 0.027 Uiso 1 1 calc R
C2 C 0.10799(19) 0.22615(16) 0.22808(17) 0.0197(4) Uani 1 1 d .
C3 C 0.05270(19) 0.08734(16) 0.20889(17) 0.0201(4) Uani 1 1 d .
H3 H 0.0332 0.0479 0.1239 0.024 Uiso 1 1 calc R
C4 C 0.1831(2) 0.07227(17) 0.30444(17) 0.0225(4) Uani 1 1 d .
H4A H 0.1489 -0.0034 0.3327 0.027 Uiso 1 1 calc R
H4B H 0.2540 0.0692 0.2709 0.027 Uiso 1 1 calc R
C5 C 0.04786(19) 0.28481(16) 0.15077(17) 0.0205(4) Uani 1 1 d .
C6 C -0.0910(2) 0.21452(17) 0.03816(17) 0.0216(4) Uani 1 1 d .
C7 C -0.2106(2) 0.11207(17) 0.03775(18) 0.0232(4) Uani 1 1 d .
C8 C -0.2054(2) 0.05724(17) 0.14265(18) 0.0240(4) Uani 1 1 d .
H8 H -0.2939 0.0279 0.1538 0.029 Uiso 1 1 calc R
C9 C -0.0905(2) 0.04379(16) 0.22446(17) 0.0220(4) Uani 1 1 d .
C10 C -0.1138(2) 0.25407(17) -0.07098(18) 0.0250(4) Uani 1 1 d .
C11 C -0.2481(2) 0.2048(2) -0.17368(19) 0.0316(5) Uani 1 1 d .
H11 H -0.2595 0.2357 -0.2450 0.038 Uiso 1 1 calc R
C12 C -0.3662(2) 0.1086(2) -0.16983(19) 0.0318(5) Uani 1 1 d .
H12 H -0.4603 0.0745 -0.2384 0.038 Uiso 1 1 calc R
C13 C -0.3470(2) 0.06310(19) -0.06751(19) 0.0271(4) Uani 1 1 d .
H13 H -0.4284 -0.0037 -0.0674 0.032 Uiso 1 1 calc R
C14 C 0.1168(2) 0.42501(17) 0.18510(18) 0.0258(4) Uani 1 1 d .
H14A H 0.1396 0.4558 0.2716 0.039 Uiso 1 1 calc R
H14B H 0.0474 0.4543 0.1324 0.039 Uiso 1 1 calc R
H14C H 0.2080 0.4555 0.1735 0.039 Uiso 1 1 calc R
C15 C -0.0997(2) -0.0096(2) 0.3304(2) 0.0297(4) Uani 1 1 d .
H15A H -0.1989 -0.0325 0.3266 0.045 Uiso 1 1 calc R
H15B H -0.0266 0.0520 0.4081 0.045 Uiso 1 1 calc R
H15C H -0.0794 -0.0832 0.3260 0.045 Uiso 1 1 calc R
C16 C 0.5459(2) 0.25530(18) 0.48192(17) 0.0247(4) Uani 1 1 d .
C17 C 0.5891(2) 0.1660(2) 0.4482(2) 0.0309(4) Uani 1 1 d .
H17 H 0.5430 0.0834 0.4525 0.037 Uiso 1 1 calc R
C18 C 0.7005(3) 0.1987(2) 0.4083(2) 0.0374(5) Uani 1 1 d .
H18 H 0.7312 0.1380 0.3864 0.045 Uiso 1 1 calc R
C19 C 0.7683(2) 0.3188(2) 0.3997(2) 0.0339(5) Uani 1 1 d .
C20 C 0.7228(2) 0.4064(2) 0.4339(2) 0.0340(5) Uani 1 1 d .
H20 H 0.7677 0.4887 0.4285 0.041 Uiso 1 1 calc R
C21 C 0.6135(2) 0.37608(19) 0.4756(2) 0.0309(4) Uani 1 1 d .
H21 H 0.5848 0.4374 0.4997 0.037 Uiso 1 1 calc R
C22 C 0.8862(3) 0.3524(2) 0.3531(3) 0.0486(6) Uani 1 1 d .
H22A H 0.8420 0.3119 0.2650 0.073 Uiso 1 1 calc R
H22B H 0.9618 0.3250 0.3984 0.073 Uiso 1 1 calc R
H22C H 0.9318 0.4423 0.3656 0.073 Uiso 1 1 calc R
C23 C 0.0786(2) 0.3181(2) -0.1334(2) 0.0355(5) Uani 1 1 d .
C24 C 0.2109(2) 0.42449(19) -0.1224(2) 0.0311(4) Uani 1 1 d .
C25 C 0.2930(3) 0.4030(2) -0.1820(2) 0.0389(5) Uani 1 1 d .
H25 H 0.2621 0.3220 -0.2290 0.047 Uiso 1 1 calc R
C26 C 0.4188(3) 0.4979(2) -0.1736(2) 0.0385(5) Uani 1 1 d .
H26 H 0.4746 0.4830 -0.2144 0.046 Uiso 1 1 calc R
C27 C 0.4624(3) 0.6155(2) -0.1046(2) 0.0339(5) Uani 1 1 d .
C28 C 0.3831(3) 0.6393(2) -0.0438(2) 0.0355(5) Uani 1 1 d .
H28 H 0.4144 0.7204 0.0031 0.043 Uiso 1 1 calc R
C29 C 0.2579(2) 0.54319(19) -0.0524(2) 0.0322(5) Uani 1 1 d .
H29 H 0.2034 0.5581 -0.0102 0.039 Uiso 1 1 calc R

loop_
_atom_site_aniso_label
_atom_site_aniso_U_11
_atom_site_aniso_U_22
_atom_site_aniso_U_33
_atom_site_aniso_U_23
_atom_site_aniso_U_13
_atom_site_aniso_U_12
Br1 0.05236(17) 0.03220(14) 0.06078(18) 0.01184(11) 0.03656(14) 0.00807(11)
S1 0.0232(2) 0.0336(3) 0.0193(2) 0.00442(19) 0.00743(18) 0.0149(2)
O1 0.0338(8) 0.0460(9) 0.0299(8) 0.0201(7) 0.0151(6) 0.0227(7)
O2 0.0328(8) 0.0474(9) 0.0232(7) -0.0062(7) 0.0070(6) 0.0201(7)
O3 0.0326(7) 0.0229(7) 0.0291(7) 0.0082(6) 0.0169(6) 0.0132(6)
O4 0.0606(12) 0.0308(10) 0.1176(19) -0.0201(10) 0.0616(13) -0.0011(9)
N1 0.0203(7) 0.0212(8) 0.0219(8) 0.0029(6) 0.0060(6) 0.0096(6)
C1 0.0202(9) 0.0208(9) 0.0245(9) 0.0032(7) 0.0068(7) 0.0085(7)
C2 0.0156(8) 0.0191(9) 0.0233(9) 0.0027(7) 0.0095(7) 0.0058(7)
C3 0.0196(8) 0.0193(9) 0.0208(9) 0.0032(7) 0.0084(7) 0.0082(7)
C4 0.0211(9) 0.0206(9) 0.0245(9) 0.0032(7) 0.0078(7) 0.0099(7)
C5 0.0180(8) 0.0196(9) 0.0244(9) 0.0040(7) 0.0102(7) 0.0075(7)
C6 0.0204(9) 0.0212(9) 0.0235(9) 0.0036(7) 0.0078(7) 0.0111(7)
C7 0.0190(9) 0.0238(9) 0.0260(10) 0.0020(7) 0.0081(7) 0.0105(7)
C8 0.0184(9) 0.0218(9) 0.0294(10) 0.0031(8) 0.0117(8) 0.0050(7)
C9 0.0225(9) 0.0168(8) 0.0244(9) 0.0028(7) 0.0109(7) 0.0054(7)
C10 0.0251(9) 0.0225(9) 0.0264(10) 0.0048(8) 0.0091(8) 0.0112(8)
C11 0.0342(11) 0.0370(12) 0.0232(10) 0.0065(9) 0.0071(8) 0.0201(9)
C12 0.0245(10) 0.0358(11) 0.0268(10) -0.0003(9) 0.0022(8) 0.0146(9)
C13 0.0182(9) 0.0275(10) 0.0296(10) 0.0000(8) 0.0066(8) 0.0087(8)
C14 0.0259(9) 0.0206(9) 0.0270(10) 0.0048(8) 0.0087(8) 0.0085(8)
C15 0.0330(11) 0.0300(10) 0.0334(11) 0.0123(9) 0.0196(9) 0.0144(9)
C16 0.0192(9) 0.0282(10) 0.0212(9) -0.0001(8) 0.0044(7) 0.0100(8)
C17 0.0327(11) 0.0279(10) 0.0364(12) 0.0081(9) 0.0158(9) 0.0160(9)
C18 0.0376(12) 0.0349(12) 0.0470(13) 0.0043(10) 0.0231(11) 0.0195(10)
C19 0.0244(10) 0.0363(12) 0.0343(11) 0.0003(9) 0.0120(9) 0.0082(9)
C20 0.0234(10) 0.0259(10) 0.0403(12) 0.0004(9) 0.0092(9) 0.0034(8)
C21 0.0210(9) 0.0241(10) 0.0371(11) -0.0045(8) 0.0064(8) 0.0073(8)
C22 0.0366(13) 0.0467(15) 0.0577(16) 0.0000(12) 0.0274(12) 0.0081(11)
C23 0.0370(12) 0.0292(11) 0.0434(13) 0.0024(10) 0.0225(10) 0.0134(9)
C24 0.0360(11) 0.0250(10) 0.0345(11) 0.0051(9) 0.0184(9) 0.0123(9)
C25 0.0459(13) 0.0276(11) 0.0433(13) -0.0002(10) 0.0255(11) 0.0113(10)
C26 0.0479(13) 0.0331(12) 0.0416(13) 0.0052(10) 0.0288(11) 0.0156(10)
C27 0.0407(12) 0.0276(11) 0.0376(12) 0.0101(9) 0.0219(10) 0.0130(9)
C28 0.0445(13) 0.0240(10) 0.0425(13) 0.0059(9) 0.0240(11) 0.0143(9)
C29 0.0403(12) 0.0264(10) 0.0373(12) 0.0069(9) 0.0218(10) 0.0171(9)

loop_
_atom_type_symbol
_atom_type_description
_atom_type_scat_dispersion_real
_atom_type_scat_dispersion_imag
_atom_type_scat_source
C C 0.0033 0.0016 'International Tables Vol C Tables 4.2.6.8 and 6.1.1.4'
H H 0.0000 0.0000 'International Tables Vol C Tables 4.2.6.8 and 6.1.1.4'
N N 0.0061 0.0033 'International Tables Vol C Tables 4.2.6.8 and 6.1.1.4'
O O 0.0106 0.0060 'International Tables Vol C Tables 4.2.6.8 and 6.1.1.4'
S S 0.1246 0.1234 'International Tables Vol C Tables 4.2.6.8 and 6.1.1.4'
Br Br -0.2901 2.4595 'International Tables Vol C Tables 4.2.6.8 and 6.1.1.4'

loop_
_geom_angle_atom_site_label_1
_geom_angle_atom_site_label_2
_geom_angle_atom_site_label_3
_geom_angle
O2 S1 O1 120.32(10)
O2 S1 N1 106.29(8)
O1 S1 N1 106.69(9)
O2 S1 C16 107.57(9)
O1 S1 C16 108.12(9)
N1 S1 C16 107.21(9)
C23 O3 C10 116.33(15)
C1 N1 C4 108.81(14)
C1 N1 S1 117.66(12)
C4 N1 S1 120.36(12)
N1 C1 C2 103.33(14)
N1 C1 H1A 111.1
C2 C1 H1A 111.1
N1 C1 H1B 111.1
C2 C1 H1B 111.1
H1A C1 H1B 109.1
C5 C2 C1 124.56(16)
C5 C2 C3 125.88(16)
C1 C2 C3 109.52(15)
C2 C3 C9 106.20(14)
C2 C3 C4 103.22(14)
C9 C3 C4 117.13(15)
C2 C3 H3 110.0
C9 C3 H3 110.0
C4 C3 H3 110.0
N1 C4 C3 102.24(14)
N1 C4 H4A 111.3
C3 C4 H4A 111.3
N1 C4 H4B 111.3
C3 C4 H4B 111.3
H4A C4 H4B 109.2
C2 C5 C6 120.53(16)
C2 C5 C14 119.00(17)
C6 C5 C14 120.29(16)
C10 C6 C7 117.20(17)
C10 C6 C5 120.37(17)
C7 C6 C5 122.23(17)
C13 C7 C6 118.42(18)
C13 C7 C8 116.93(17)
C6 C7 C8 124.54(17)
C9 C8 C7 127.59(17)
C9 C8 H8 116.2
C7 C8 H8 116.2
C8 C9 C15 121.69(17)
C8 C9 C3 118.11(17)
C15 C9 C3 120.19(16)
C11 C10 C6 123.56(19)
C11 C10 O3 118.68(18)
C6 C10 O3 117.74(16)
C10 C11 C12 118.2(2)
C10 C11 H11 120.9
C12 C11 H11 120.9
C13 C12 C11 120.18(18)
C13 C12 H12 119.9
C11 C12 H12 119.9
C12 C13 C7 122.22(19)
C12 C13 H13 118.9
C7 C13 H13 118.9
C5 C14 H14A 109.5
C5 C14 H14B 109.5
H14A C14 H14B 109.5
C5 C14 H14C 109.5
H14A C14 H14C 109.5
H14B C14 H14C 109.5
C9 C15 H15A 109.5
C9 C15 H15B 109.5
H15A C15 H15B 109.5
C9 C15 H15C 109.5
H15A C15 H15C 109.5
H15B C15 H15C 109.5
C17 C16 C21 120.29(19)
C17 C16 S1 120.08(16)
C21 C16 S1 119.58(15)
C18 C17 C16 119.3(2)
C18 C17 H17 120.4
C16 C17 H17 120.4
C17 C18 C19 121.3(2)
C17 C18 H18 119.3
C19 C18 H18 119.3
C20 C19 C18 118.2(2)
C20 C19 C22 120.9(2)
C18 C19 C22 120.9(2)
C21 C20 C19 121.3(2)
C21 C20 H20 119.3
C19 C20 H20 119.3
C20 C21 C16 119.57(19)
C20 C21 H21 120.2
C16 C21 H21 120.2
C19 C22 H22A 109.5
C19 C22 H22B 109.5
H22A C22 H22B 109.5
C19 C22 H22C 109.5
H22A C22 H22C 109.5
H22B C22 H22C 109.5
O4 C23 O3 122.0(2)
O4 C23 C24 125.5(2)
O3 C23 C24 112.53(17)
C25 C24 C29 119.4(2)
C25 C24 C23 118.00(19)
C29 C24 C23 122.62(19)
C26 C25 C24 120.8(2)
C26 C25 H25 119.6
C24 C25 H25 119.6
C25 C26 C27 118.8(2)
C25 C26 H26 120.6
C27 C26 H26 120.6
C28 C27 C26 121.5(2)
C28 C27 Br1 119.62(16)
C26 C27 Br1 118.84(16)
C29 C28 C27 119.0(2)
C29 C28 H28 120.5
C27 C28 H28 120.5
C28 C29 C24 120.5(2)
C28 C29 H29 119.8
C24 C29 H29 119.8

loop_
_geom_bond_atom_site_label_1
_geom_bond_atom_site_label_2
_geom_bond_distance
Br1 C27 1.891(2)
S1 O2 1.4331(15)
S1 O1 1.4339(16)
S1 N1 1.6267(16)
S1 C16 1.762(2)
O3 C23 1.355(2)
O3 C10 1.406(2)
O4 C23 1.195(3)
N1 C1 1.474(2)
N1 C4 1.486(2)
C1 C2 1.503(3)
C1 H1A 0.9900
C1 H1B 0.9900
C2 C5 1.334(3)
C2 C3 1.513(2)
C3 C9 1.521(2)
C3 C4 1.533(2)
C3 H3 1.0000
C4 H4A 0.9900
C4 H4B 0.9900
C5 C6 1.480(3)
C5 C14 1.515(2)
C6 C10 1.405(3)
C6 C7 1.420(3)
C7 C13 1.411(3)
C7 C8 1.468(3)
C8 C9 1.340(3)
C8 H8 0.9500
C9 C15 1.497(3)
C10 C11 1.383(3)
C11 C12 1.393(3)
C11 H11 0.9500
C12 C13 1.369(3)
C12 H12 0.9500
C13 H13 0.9500
C14 H14A 0.9800
C14 H14B 0.9800
C14 H14C 0.9800
C15 H15A 0.9800
C15 H15B 0.9800
C15 H15C 0.9800
C16 C17 1.389(3)
C16 C21 1.390(3)
C17 C18 1.387(3)
C17 H17 0.9500
C18 C19 1.393(3)
C18 H18 0.9500
C19 C20 1.390(3)
C19 C22 1.505(3)
C20 C21 1.382(3)
C20 H20 0.9500
C21 H21 0.9500
C22 H22A 0.9800
C22 H22B 0.9800
C22 H22C 0.9800
C23 C24 1.481(3)
C24 C25 1.392(3)
C24 C29 1.394(3)
C25 C26 1.380(3)
C25 H25 0.9500
C26 C27 1.387(3)
C26 H26 0.9500
C27 C28 1.386(3)
C28 C29 1.382(3)
C28 H28 0.9500
C29 H29 0.9500

loop_
_geom_torsion_atom_site_label_1
_geom_torsion_atom_site_label_2
_geom_torsion_atom_site_label_3
_geom_torsion_atom_site_label_4
_geom_torsion
O2 S1 N1 C1 49.19(16)
O1 S1 N1 C1 178.73(13)
C16 S1 N1 C1 -65.63(15)
O2 S1 N1 C4 -174.03(14)
O1 S1 N1 C4 -44.49(16)
C16 S1 N1 C4 71.15(16)
C4 N1 C1 C2 25.81(18)
S1 N1 C1 C2 167.18(12)
N1 C1 C2 C5 173.33(16)
N1 C1 C2 C3 -4.38(19)
C5 C2 C3 C9 -71.2(2)
C1 C2 C3 C9 106.51(16)
C5 C2 C3 C4 165.06(17)
C1 C2 C3 C4 -17.27(18)
C1 N1 C4 C3 -36.70(18)
S1 N1 C4 C3 -176.85(12)
C2 C3 C4 N1 31.65(17)
C9 C3 C4 N1 -84.60(18)
C1 C2 C5 C6 -172.98(17)
C3 C2 C5 C6 4.4(3)
C1 C2 C5 C14 2.1(3)
C3 C2 C5 C14 179.40(16)
C2 C5 C6 C10 -144.63(18)
C14 C5 C6 C10 40.4(2)
C2 C5 C6 C7 40.8(3)
C14 C5 C6 C7 -134.19(19)
C10 C6 C7 C13 -4.9(3)
C5 C6 C7 C13 169.79(17)
C10 C6 C7 C8 178.91(17)
C5 C6 C7 C8 -6.3(3)
C13 C7 C8 C9 147.8(2)
C6 C7 C8 C9 -36.0(3)
C7 C8 C9 C15 177.48(18)
C7 C8 C9 C3 -1.1(3)
C2 C3 C9 C8 64.7(2)
C4 C3 C9 C8 179.35(16)
C2 C3 C9 C15 -113.86(18)
C4 C3 C9 C15 0.8(2)
C7 C6 C10 C11 4.9(3)
C5 C6 C10 C11 -169.90(18)
C7 C6 C10 O3 -176.57(15)
C5 C6 C10 O3 8.6(3)
C23 O3 C10 C11 -80.0(2)
C23 O3 C10 C6 101.4(2)
C6 C10 C11 C12 -1.7(3)
O3 C10 C11 C12 179.85(17)
C10 C11 C12 C13 -1.6(3)
C11 C12 C13 C7 1.3(3)
C6 C7 C13 C12 2.0(3)
C8 C7 C13 C12 178.46(18)
O2 S1 C16 C17 151.56(16)
O1 S1 C16 C17 20.21(19)
N1 S1 C16 C17 -94.48(17)
O2 S1 C16 C21 -30.93(19)
O1 S1 C16 C21 -162.28(16)
N1 S1 C16 C21 83.03(17)
C21 C16 C17 C18 0.0(3)
S1 C16 C17 C18 177.54(17)
C16 C17 C18 C19 -0.9(3)
C17 C18 C19 C20 0.9(3)
C17 C18 C19 C22 -178.4(2)
C18 C19 C20 C21 0.1(3)
C22 C19 C20 C21 179.3(2)
C19 C20 C21 C16 -0.9(3)
C17 C16 C21 C20 0.9(3)
S1 C16 C21 C20 -176.63(16)
C10 O3 C23 O4 4.4(3)
C10 O3 C23 C24 -174.92(17)
O4 C23 C24 C25 2.0(4)
O3 C23 C24 C25 -178.6(2)
O4 C23 C24 C29 -176.0(3)
O3 C23 C24 C29 3.3(3)
C29 C24 C25 C26 -0.8(4)
C23 C24 C25 C26 -178.9(2)
C24 C25 C26 C27 0.1(4)
C25 C26 C27 C28 0.3(4)
C25 C26 C27 Br1 -179.58(19)
C26 C27 C28 C29 0.1(4)
Br1 C27 C28 C29 179.98(17)
C27 C28 C29 C24 -0.9(3)
C25 C24 C29 C28 1.2(3)
C23 C24 C29 C28 179.2(2)
